data_4130203
loop_
_publ_author_name
'Zhang, Xiaolei'
'Dai, Huimin'
'Yan, Hong'
'Zou, Wenli'
'Cremer, Dieter'

_publ_section_title
;
 B-H&#x00B7;&#x00B7;&#x00B7;\p Interaction: A New Type of Nonclassical
 Hydrogen Bonding.
;
_journal_issue 13
_journal_name_full 'Journal of the American Chemical Society'
_journal_page_first 4334
_journal_page_last 4337
_journal_paper_doi 10.1021/jacs.6b01249
_journal_volume 138
_journal_year 2016
_chemical_formula_sum 'C30 H37 B10 F3 Ir P S2'
_chemical_formula_weight 849.99
_space_group_IT_number 14
_space_group_name_Hall '-P 2ybc'
_space_group_name_H-M_alt 'P 1 21/c 1'
_symmetry_cell_setting monoclinic
_symmetry_space_group_name_H-M 'P 1 21/c 1'
_atom_sites_solution_hydrogens geom
_atom_sites_solution_primary direct
_atom_sites_solution_secondary difmap
_audit_creation_method SHELXL-97
_cell_angle_alpha 90.00
_cell_angle_beta 109.5820(10)
_cell_angle_gamma 90.00
_cell_formula_units_Z 4
_cell_length_a 16.7982(14)
_cell_length_b 12.1828(10)
_cell_length_c 21.8063(18)
_cell_measurement_temperature 293(2)
_cell_volume 4204.5(6)
_computing_structure_refinement 'SHELXL-97 (Sheldrick, 1997)'
_computing_structure_solution 'SHELXS-97 (Sheldrick, 1990)'
_diffrn_ambient_temperature 293(2)
_diffrn_measured_fraction_theta_full 0.995
_diffrn_measured_fraction_theta_max 0.995
_diffrn_radiation_monochromator graphite
_diffrn_radiation_source 'fine-focus sealed tube'
_diffrn_radiation_type MoK\a
_diffrn_radiation_wavelength 0.71073
_diffrn_reflns_av_R_equivalents 0.0442
_diffrn_reflns_av_sigmaI/netI 0.0401
_diffrn_reflns_limit_h_max 20
_diffrn_reflns_limit_h_min -20
_diffrn_reflns_limit_k_max 11
_diffrn_reflns_limit_k_min -14
_diffrn_reflns_limit_l_max 26
_diffrn_reflns_limit_l_min -26
_diffrn_reflns_number 31627
_diffrn_reflns_theta_full 25.50
_diffrn_reflns_theta_max 25.50
_diffrn_reflns_theta_min 1.29
_exptl_absorpt_coefficient_mu 3.345
_exptl_absorpt_correction_T_max 0.5265
_exptl_absorpt_correction_T_min 0.4653
_exptl_crystal_density_diffrn 1.343
_exptl_crystal_density_method 'not measured'
_exptl_crystal_description Block
_exptl_crystal_F_000 1672
_exptl_crystal_size_max 0.27
_exptl_crystal_size_mid 0.25
_exptl_crystal_size_min 0.22
_platon_squeeze_details
;
;
_refine_diff_density_max 1.254
_refine_diff_density_min -1.334
_refine_diff_density_rms 0.165
_refine_ls_extinction_method none
_refine_ls_goodness_of_fit_ref 1.103
_refine_ls_hydrogen_treatment mixed
_refine_ls_matrix_type full
_refine_ls_number_parameters 429
_refine_ls_number_reflns 7788
_refine_ls_number_restraints 0
_refine_ls_restrained_S_all 1.103
_refine_ls_R_factor_all 0.0386
_refine_ls_R_factor_gt 0.0334
_refine_ls_shift/su_max 0.002
_refine_ls_shift/su_mean 0.000
_refine_ls_structure_factor_coef Fsqd
_refine_ls_weighting_details 'calc w=1/[\s^2^(Fo^2^)+(0.0641P)^2^+0.0000P] where P=(Fo^2^+2Fc^2^)/3'
_refine_ls_weighting_scheme calc
_refine_ls_wR_factor_gt 0.0994
_refine_ls_wR_factor_ref 0.1023
_reflns_number_gt 6700
_reflns_number_total 7788
_reflns_threshold_expression >2sigma(I)
_cod_data_source_file ja6b01249_si_001.cif
_cod_data_source_block B2
_cod_original_sg_symbol_H-M P21/c
_cod_database_code 4130203

loop_
_symmetry_equiv_pos_as_xyz
'x, y, z'
'-x, y+1/2, -z+1/2'
'-x, -y, -z'
'x, -y-1/2, z-1/2'

loop_
_atom_site_label
_atom_site_type_symbol
_atom_site_fract_x
_atom_site_fract_y
_atom_site_fract_z
_atom_site_U_iso_or_equiv
_atom_site_adp_type
_atom_site_occupancy
_atom_site_symmetry_multiplicity
_atom_site_calc_flag
_atom_site_refinement_flags
B19 B 0.1052(4) 0.2433(6) 0.2759(3) 0.0595(17) Uani 1 1 d .
H52 H 0.1195 0.1796 0.3139 0.071 Uiso 1 1 d R
B17 B 0.1604(4) 0.2464(5) 0.2185(3) 0.0515(14) Uani 1 1 d .
H50 H 0.2090 0.1878 0.2190 0.062 Uiso 1 1 d R
B14 B 0.0872(4) 0.2942(5) 0.1434(3) 0.0538(15) Uani 1 1 d .
H47 H 0.0915 0.2612 0.0977 0.065 Uiso 1 1 d R
B18 B -0.0116(4) 0.3198(6) 0.1540(3) 0.0607(17) Uani 1 1 d .
H51 H -0.0726 0.3100 0.1147 0.073 Uiso 1 1 d R
B15 B 0.0049(4) 0.4266(5) 0.2131(3) 0.0537(15) Uani 1 1 d .
H48 H -0.0441 0.4854 0.2147 0.064 Uiso 1 1 d R
B12 B 0.0568(4) 0.4284(5) 0.1544(3) 0.0442(12) Uani 1 1 d .
H45 H 0.0397 0.4864 0.1134 0.053 Uiso 1 1 d R
B10 B 0.1635(4) 0.3868(5) 0.1945(3) 0.0400(12) Uani 1 1 d .
B13 B 0.1743(4) 0.3512(4) 0.2770(3) 0.0459(14) Uani 1 1 d .
H46 H 0.2329 0.3624 0.3184 0.055 Uiso 1 1 d R
B16 B 0.0761(4) 0.3781(5) 0.2868(3) 0.0515(15) Uani 1 1 d .
H49 H 0.0741 0.4020 0.3349 0.062 Uiso 1 1 d R
B11 B 0.1124(3) 0.4694(4) 0.2368(2) 0.0369(11) Uani 1 1 d .
C20 C 0.0544(4) 0.2174(4) 0.1958(3) 0.0575(14) Uani 1 1 d .
H53 H 0.0292 0.1340 0.1829 0.069 Uiso 1 1 d R
C21 C 0.0091(4) 0.2927(5) 0.2356(3) 0.0604(15) Uani 1 1 d .
H54 H -0.0460 0.2591 0.2457 0.072 Uiso 1 1 d R
C5 C 0.2696(3) 0.7840(4) 0.1391(2) 0.0428(11) Uani 1 1 d .
C6 C 0.2638(3) 0.6899(5) 0.1004(2) 0.0491(12) Uani 1 1 d .
C7 C 0.1752(3) 0.6554(4) 0.0781(2) 0.0446(12) Uani 1 1 d .
C8 C 0.1307(3) 0.7255(4) 0.1066(2) 0.0436(11) Uani 1 1 d .
C9 C 0.1890(3) 0.8049(4) 0.1458(2) 0.0432(11) Uani 1 1 d .
C40 C 0.3458(4) 0.8581(5) 0.1639(3) 0.0688(19) Uani 1 1 d .
H70D H 0.3388 0.9202 0.1355 0.103 Uiso 1 1 calc R
H71E H 0.3956 0.8183 0.1652 0.103 Uiso 1 1 calc R
H72F H 0.3513 0.8831 0.2069 0.103 Uiso 1 1 calc R
C41 C 0.3289(5) 0.6451(6) 0.0743(4) 0.084(2) Uani 1 1 d .
H74D H 0.3838 0.6709 0.1004 0.126 Uiso 1 1 calc R
H73E H 0.3168 0.6692 0.0302 0.126 Uiso 1 1 calc R
H75F H 0.3279 0.5663 0.0755 0.126 Uiso 1 1 calc R
C42 C 0.1404(5) 0.5675(5) 0.0294(3) 0.0735(18) Uani 1 1 d .
H78D H 0.1430 0.4986 0.0513 0.110 Uiso 1 1 calc R
H76E H 0.1729 0.5631 0.0007 0.110 Uiso 1 1 calc R
H77F H 0.0826 0.5841 0.0046 0.110 Uiso 1 1 calc R
C43 C 0.0377(3) 0.7290(5) 0.0956(3) 0.0644(15) Uani 1 1 d .
H80A H 0.0184 0.8037 0.0896 0.097 Uiso 1 1 calc R
H81B H 0.0270 0.6984 0.1327 0.097 Uiso 1 1 calc R
H79C H 0.0081 0.6870 0.0575 0.097 Uiso 1 1 calc R
C44 C 0.1637(5) 0.9063(5) 0.1725(3) 0.0683(17) Uani 1 1 d .
H83D H 0.2120 0.9531 0.1900 0.102 Uiso 1 1 calc R
H84E H 0.1416 0.8871 0.2064 0.102 Uiso 1 1 calc R
H82F H 0.1210 0.9442 0.1385 0.102 Uiso 1 1 calc R
C28 C 0.4491(3) 0.6431(3) 0.2578(2) 0.0382(10) Uani 1 1 d .
C33 C 0.4586(3) 0.5598(4) 0.2176(2) 0.0462(11) Uani 1 1 d .
H64 H 0.4165 0.5069 0.2035 0.055 Uiso 1 1 calc R
C32 C 0.5274(3) 0.5524(5) 0.1980(3) 0.0588(14) Uani 1 1 d .
H63 H 0.5325 0.4952 0.1713 0.071 Uiso 1 1 calc R
C31 C 0.5890(4) 0.6316(5) 0.2186(4) 0.0660(17) Uani 1 1 d .
C30 C 0.5831(3) 0.7158(5) 0.2586(3) 0.0632(15) Uani 1 1 d .
H61 H 0.6252 0.7689 0.2718 0.076 Uiso 1 1 calc R
C29 C 0.5137(3) 0.7206(4) 0.2789(3) 0.0514(12) Uani 1 1 d .
H60 H 0.5100 0.7762 0.3070 0.062 Uiso 1 1 calc R
C34 C 0.3615(3) 0.7609(4) 0.3339(2) 0.0400(10) Uani 1 1 d .
C35 C 0.4322(3) 0.7755(4) 0.3890(2) 0.0482(12) Uani 1 1 d .
H65 H 0.4774 0.7270 0.3975 0.058 Uiso 1 1 calc R
C36 C 0.4360(5) 0.8620(4) 0.4316(3) 0.0618(16) Uani 1 1 d .
H66 H 0.4839 0.8734 0.4679 0.074 Uiso 1 1 calc R
C37 C 0.3675(4) 0.9299(5) 0.4187(3) 0.0591(15) Uani 1 1 d .
C38 C 0.2962(4) 0.9163(4) 0.3665(3) 0.0557(13) Uani 1 1 d .
H68 H 0.2502 0.9629 0.3598 0.067 Uiso 1 1 calc R
C39 C 0.2936(4) 0.8320(4) 0.3238(2) 0.0460(11) Uani 1 1 d .
H69 H 0.2455 0.8225 0.2875 0.055 Uiso 1 1 calc R
C22 C 0.3744(3) 0.5326(4) 0.3405(2) 0.0404(10) Uani 1 1 d .
C27 C 0.4246(4) 0.4466(5) 0.3404(3) 0.0724(18) Uani 1 1 d .
H59 H 0.4491 0.4404 0.3082 0.087 Uiso 1 1 calc R
C26 C 0.4405(6) 0.3632(6) 0.3908(4) 0.094(3) Uani 1 1 d .
H58 H 0.4737 0.3022 0.3907 0.113 Uiso 1 1 calc R
C25 C 0.4069(5) 0.3763(6) 0.4363(3) 0.0716(19) Uani 1 1 d .
C24 C 0.3562(4) 0.4624(5) 0.4381(3) 0.0642(15) Uani 1 1 d .
H56 H 0.3334 0.4690 0.4713 0.077 Uiso 1 1 calc R
C23 C 0.3396(3) 0.5399(4) 0.3892(2) 0.0502(12) Uani 1 1 d .
H55 H 0.3040 0.5984 0.3892 0.060 Uiso 1 1 calc R
F62 F 0.6556(3) 0.6273(4) 0.1975(3) 0.1065(18) Uani 1 1 d .
F67 F 0.3735(3) 1.0122(3) 0.46128(18) 0.0884(12) Uani 1 1 d .
F57 F 0.4236(3) 0.3009(4) 0.4847(2) 0.1088(16) Uani 1 1 d .
Ir1 Ir 0.236359(10) 0.641136(13) 0.188372(7) 0.02950(8) Uani 1 1 d .
P2 P 0.35262(8) 0.64345(8) 0.27948(6) 0.0323(2) Uani 1 1 d .
S3 S 0.25346(7) 0.44775(9) 0.17630(5) 0.0388(3) Uani 1 1 d .
S4 S 0.15049(7) 0.61119(9) 0.25590(5) 0.0350(2) Uani 1 1 d .

loop_
_atom_site_aniso_label
_atom_site_aniso_U_11
_atom_site_aniso_U_22
_atom_site_aniso_U_33
_atom_site_aniso_U_23
_atom_site_aniso_U_13
_atom_site_aniso_U_12
B19 0.071(4) 0.045(3) 0.057(3) 0.010(3) 0.015(3) -0.021(3)
B17 0.055(4) 0.029(3) 0.067(4) 0.005(3) 0.016(3) -0.008(3)
B14 0.067(4) 0.044(3) 0.046(3) -0.010(3) 0.014(3) -0.020(3)
B18 0.055(4) 0.055(4) 0.065(4) 0.001(3) 0.011(3) -0.019(3)
B15 0.042(3) 0.049(4) 0.073(4) 0.000(3) 0.022(3) -0.013(3)
B12 0.043(3) 0.039(3) 0.045(3) -0.001(2) 0.008(2) -0.006(2)
B10 0.044(3) 0.028(2) 0.046(3) -0.005(2) 0.012(2) -0.003(2)
B13 0.055(4) 0.035(3) 0.045(3) 0.006(2) 0.013(3) -0.008(2)
B16 0.066(4) 0.046(3) 0.049(3) -0.004(3) 0.028(3) -0.020(3)
B11 0.039(3) 0.034(3) 0.040(3) 0.001(2) 0.018(2) -0.005(2)
C20 0.064(4) 0.036(3) 0.066(3) 0.000(3) 0.014(3) -0.015(3)
C21 0.058(3) 0.057(4) 0.067(3) 0.005(3) 0.023(3) -0.019(3)
C5 0.037(2) 0.046(3) 0.042(2) 0.015(2) 0.0088(19) -0.002(2)
C6 0.061(3) 0.056(3) 0.037(2) 0.011(2) 0.025(2) 0.007(3)
C7 0.047(3) 0.053(3) 0.028(2) 0.0069(19) 0.0045(19) 0.004(2)
C8 0.043(3) 0.045(3) 0.040(2) 0.013(2) 0.0091(19) 0.000(2)
C9 0.052(3) 0.033(3) 0.043(2) 0.008(2) 0.012(2) 0.001(2)
C40 0.060(4) 0.062(4) 0.078(4) 0.022(3) 0.014(3) -0.024(3)
C41 0.091(5) 0.111(6) 0.070(4) 0.024(4) 0.052(4) 0.026(4)
C42 0.106(5) 0.066(4) 0.036(3) -0.004(3) 0.008(3) -0.004(4)
C43 0.052(3) 0.060(4) 0.070(3) 0.022(3) 0.006(3) 0.008(3)
C44 0.090(5) 0.051(4) 0.059(3) 0.006(3) 0.018(3) 0.022(3)
C28 0.034(3) 0.036(3) 0.044(3) -0.0006(19) 0.013(2) -0.0036(18)
C33 0.038(3) 0.045(3) 0.059(3) -0.008(2) 0.020(2) -0.008(2)
C32 0.054(3) 0.048(3) 0.085(4) -0.019(3) 0.036(3) -0.004(3)
C31 0.045(3) 0.063(4) 0.099(5) -0.015(3) 0.035(3) -0.008(3)
C30 0.044(3) 0.051(3) 0.095(4) -0.009(3) 0.024(3) -0.014(3)
C29 0.041(3) 0.043(3) 0.068(3) -0.011(3) 0.014(2) -0.006(2)
C34 0.046(3) 0.036(2) 0.038(2) 0.000(2) 0.0139(19) -0.003(2)
C35 0.056(3) 0.041(3) 0.042(2) -0.005(2) 0.009(2) 0.000(2)
C36 0.079(4) 0.052(4) 0.044(3) -0.010(2) 0.006(3) -0.013(3)
C37 0.094(5) 0.038(3) 0.055(3) -0.015(3) 0.038(3) -0.011(3)
C38 0.068(4) 0.042(3) 0.059(3) -0.006(3) 0.024(3) 0.009(3)
C39 0.052(3) 0.040(3) 0.047(3) -0.005(2) 0.019(2) 0.002(2)
C22 0.042(3) 0.031(2) 0.041(2) 0.0057(19) 0.0047(19) 0.001(2)
C27 0.090(5) 0.057(4) 0.082(4) 0.028(3) 0.044(4) 0.035(3)
C26 0.117(7) 0.085(6) 0.096(6) 0.044(4) 0.057(5) 0.056(5)
C25 0.080(5) 0.067(4) 0.058(4) 0.031(3) 0.010(3) 0.019(3)
C24 0.064(4) 0.071(4) 0.060(3) 0.019(3) 0.023(3) 0.007(3)
C23 0.054(3) 0.046(3) 0.053(3) 0.010(2) 0.021(2) 0.009(2)
F62 0.065(3) 0.102(3) 0.182(5) -0.050(3) 0.080(3) -0.031(2)
F67 0.125(3) 0.068(2) 0.071(2) -0.036(2) 0.032(2) -0.009(2)
F57 0.134(4) 0.106(4) 0.086(3) 0.063(3) 0.037(3) 0.045(3)
Ir1 0.03095(12) 0.02694(12) 0.03168(11) 0.00061(6) 0.01192(8) -0.00030(6)
P2 0.0333(6) 0.0274(6) 0.0356(6) -0.0007(4) 0.0109(5) 0.0001(4)
S3 0.0424(6) 0.0295(6) 0.0488(6) -0.0052(5) 0.0210(5) 0.0004(5)
S4 0.0374(6) 0.0301(5) 0.0427(6) -0.0030(5) 0.0202(5) -0.0008(5)

loop_
_atom_type_symbol
_atom_type_description
_atom_type_scat_dispersion_real
_atom_type_scat_dispersion_imag
_atom_type_scat_source
C C 0.0033 0.0016 'International Tables Vol C Tables 4.2.6.8 and 6.1.1.4'
H H 0.0000 0.0000 'International Tables Vol C Tables 4.2.6.8 and 6.1.1.4'
B B 0.0013 0.0007 'International Tables Vol C Tables 4.2.6.8 and 6.1.1.4'
F F 0.0171 0.0103 'International Tables Vol C Tables 4.2.6.8 and 6.1.1.4'
Ir Ir -1.4442 7.9887 'International Tables Vol C Tables 4.2.6.8 and 6.1.1.4'
P P 0.1023 0.0942 'International Tables Vol C Tables 4.2.6.8 and 6.1.1.4'
S S 0.1246 0.1234 'International Tables Vol C Tables 4.2.6.8 and 6.1.1.4'

loop_
_geom_angle_atom_site_label_1
_geom_angle_atom_site_label_2
_geom_angle_atom_site_label_3
_geom_angle
C21 B19 C20 57.4(4)
C21 B19 B13 104.8(5)
C20 B19 B13 104.8(4)
C21 B19 B16 57.9(4)
C20 B19 B16 104.3(5)
B13 B19 B16 60.5(4)
C21 B19 B17 105.0(4)
C20 B19 B17 58.9(4)
B13 B19 B17 59.8(3)
B16 B19 B17 108.0(4)
C21 B19 H52 125.5
C20 B19 H52 123.4
B13 B19 H52 122.9
B16 B19 H52 124.0
B17 B19 H52 120.4
C20 B17 B13 103.3(5)
C20 B17 B14 58.2(3)
B13 B17 B14 108.1(4)
C20 B17 B19 57.8(3)
B13 B17 B19 58.9(3)
B14 B17 B19 106.8(5)
C20 B17 B10 103.9(4)
B13 B17 B10 60.8(3)
B14 B17 B10 59.9(3)
B19 B17 B10 107.2(4)
C20 B17 H50 125.0
B13 B17 H50 123.6
B14 B17 H50 120.7
B19 B17 H50 123.0
B10 B17 H50 122.4
C20 B14 B12 104.2(4)
C20 B14 B18 58.9(4)
B12 B14 B18 59.4(4)
C20 B14 B17 59.0(3)
B12 B14 B17 108.8(4)
B18 B14 B17 109.0(4)
C20 B14 B10 104.8(4)
B12 B14 B10 60.5(3)
B18 B14 B10 108.3(4)
B17 B14 B10 60.3(3)
C20 B14 H47 122.7
B12 B14 H47 125.2
B18 B14 H47 121.9
B17 B14 H47 118.6
B10 B14 H47 123.0
C20 B18 C21 56.1(4)
C20 B18 B12 104.0(5)
C21 B18 B12 103.5(4)
C20 B18 B14 58.4(4)
C21 B18 B14 103.1(5)
B12 B18 B14 59.6(4)
C20 B18 B15 103.3(5)
C21 B18 B15 57.7(4)
B12 B18 B15 60.2(3)
B14 B18 B15 107.2(4)
C20 B18 H51 127.0
C21 B18 H51 126.5
B12 B18 H51 121.7
B14 B18 H51 123.2
B15 B18 H51 121.3
C21 B15 B16 57.5(3)
C21 B15 B12 103.7(4)
B16 B15 B12 108.4(4)
C21 B15 B11 104.9(4)
B16 B15 B11 61.3(3)
B12 B15 B11 60.7(3)
C21 B15 B18 59.3(4)
B16 B15 B18 108.0(5)
B12 B15 B18 58.8(4)
B11 B15 B18 108.6(4)
C21 B15 H48 125.1
B16 B15 H48 118.6
B12 B15 H48 124.7
B11 B15 H48 119.8
B18 B15 H48 124.1
B18 B12 B14 61.0(4)
B18 B12 B15 61.0(4)
B14 B12 B15 108.9(4)
B18 B12 B10 109.8(4)
B14 B12 B10 60.7(3)
B15 B12 B10 107.4(4)
B18 B12 B11 109.7(4)
B14 B12 B11 108.6(4)
B15 B12 B11 59.9(3)
B10 B12 B11 59.3(3)
B18 B12 H45 119.2
B14 B12 H45 119.8
B15 B12 H45 122.4
B10 B12 H45 121.8
B11 B12 H45 122.8
B11 B10 B12 60.7(3)
B11 B10 B14 108.2(4)
B12 B10 B14 58.8(4)
B11 B10 B17 108.9(4)
B12 B10 B17 106.9(4)
B14 B10 B17 59.7(3)
B11 B10 B13 61.3(3)
B12 B10 B13 107.8(4)
B14 B10 B13 106.3(4)
B17 B10 B13 58.8(3)
B11 B10 S3 117.3(3)
B12 B10 S3 122.8(4)
B14 B10 S3 126.1(4)
B17 B10 S3 123.6(4)
B13 B10 S3 119.8(4)
B19 B13 B16 59.9(4)
B19 B13 B17 61.3(4)
B16 B13 B17 108.7(4)
B19 B13 B10 108.9(4)
B16 B13 B10 107.0(4)
B17 B13 B10 60.5(3)
B19 B13 B11 108.6(5)
B16 B13 B11 60.3(3)
B17 B13 B11 108.0(4)
B10 B13 B11 58.5(3)
B19 B13 H46 120.8
B16 B13 H46 119.6
B17 B13 H46 123.3
B10 B13 H46 123.6
B11 B13 H46 120.4
C21 B16 B19 58.6(4)
C21 B16 B15 59.6(4)
B19 B16 B15 109.1(5)
C21 B16 B13 104.6(4)
B19 B16 B13 59.6(3)
B15 B16 B13 109.2(4)
C21 B16 B11 105.7(4)
B19 B16 B11 109.3(4)
B15 B16 B11 60.1(3)
B13 B16 B11 61.4(3)
C21 B16 H49 125.3
B19 B16 H49 118.4
B15 B16 H49 123.8
B13 B16 H49 119.6
B11 B16 H49 122.6
B10 B11 B15 107.7(4)
B10 B11 B12 60.0(3)
B15 B11 B12 59.5(3)
B10 B11 B16 106.7(4)
B15 B11 B16 58.6(3)
B12 B11 B16 105.4(4)
B10 B11 B13 60.2(3)
B15 B11 B13 105.5(4)
B12 B11 B13 106.4(4)
B16 B11 B13 58.3(3)
B10 B11 S4 117.3(3)
B15 B11 S4 125.5(4)
B12 B11 S4 120.8(3)
B16 B11 S4 127.2(3)
B13 B11 S4 122.4(3)
C21 C20 B19 60.4(4)
C21 C20 B14 111.3(4)
B19 C20 B14 115.1(4)
C21 C20 B18 62.4(4)
B19 C20 B18 115.1(5)
B14 C20 B18 62.7(4)
C21 C20 B17 110.9(4)
B19 C20 B17 63.3(4)
B14 C20 B17 62.8(4)
B18 C20 B17 115.3(4)
C21 C20 H53 116.9
B19 C20 H53 116.9
B14 C20 H53 121.2
B18 C20 H53 114.3
B17 C20 H53 122.4
C20 C21 B16 112.5(5)
C20 C21 B19 62.2(4)
B16 C21 B19 63.5(4)
C20 C21 B15 111.8(4)
B16 C21 B15 62.9(4)
B19 C21 B15 116.0(4)
C20 C21 B18 61.5(4)
B16 C21 B18 115.5(4)
B19 C21 B18 115.9(5)
B15 C21 B18 62.9(4)
C20 C21 H54 118.4
B16 C21 H54 121.6
B19 C21 H54 119.3
B15 C21 H54 117.3
B18 C21 H54 112.7
C6 C5 C9 109.2(4)
C6 C5 C40 125.6(5)
C9 C5 C40 125.0(5)
C6 C5 Ir1 70.9(3)
C9 C5 Ir1 71.9(3)
C40 C5 Ir1 128.1(3)
C5 C6 C7 107.0(4)
C5 C6 C41 127.8(6)
C7 C6 C41 124.0(6)
C5 C6 Ir1 72.0(2)
C7 C6 Ir1 74.1(3)
C41 C6 Ir1 128.8(4)
C8 C7 C6 108.0(4)
C8 C7 C42 127.8(5)
C6 C7 C42 124.0(5)
C8 C7 Ir1 72.5(3)
C6 C7 Ir1 67.8(2)
C42 C7 Ir1 129.1(4)
C7 C8 C9 108.3(4)
C7 C8 C43 128.7(5)
C9 C8 C43 122.8(5)
C7 C8 Ir1 71.6(3)
C9 C8 Ir1 69.1(2)
C43 C8 Ir1 129.0(3)
C5 C9 C8 107.4(4)
C5 C9 C44 126.3(5)
C8 C9 C44 124.3(5)
C5 C9 Ir1 70.5(3)
C8 C9 Ir1 73.9(3)
C44 C9 Ir1 133.5(4)
C5 C40 H70D 109.5
C5 C40 H71E 109.5
H70D C40 H71E 109.5
C5 C40 H72F 109.5
H70D C40 H72F 109.5
H71E C40 H72F 109.5
C6 C41 H74D 109.5
C6 C41 H73E 109.5
H74D C41 H73E 109.5
C6 C41 H75F 109.5
H74D C41 H75F 109.5
H73E C41 H75F 109.5
C7 C42 H78D 109.5
C7 C42 H76E 109.5
H78D C42 H76E 109.5
C7 C42 H77F 109.5
H78D C42 H77F 109.5
H76E C42 H77F 109.5
C8 C43 H80A 109.5
C8 C43 H81B 109.5
H80A C43 H81B 109.5
C8 C43 H79C 109.5
H80A C43 H79C 109.5
H81B C43 H79C 109.5
C9 C44 H83D 109.5
C9 C44 H84E 109.5
H83D C44 H84E 109.5
C9 C44 H82F 109.5
H83D C44 H82F 109.5
H84E C44 H82F 109.5
C33 C28 C29 117.5(5)
C33 C28 P2 117.6(3)
C29 C28 P2 124.8(4)
C32 C33 C28 122.5(5)
C32 C33 H64 118.8
C28 C33 H64 118.8
C33 C32 C31 118.3(5)
C33 C32 H63 120.8
C31 C32 H63 120.8
F62 C31 C30 119.5(5)
F62 C31 C32 118.8(5)
C30 C31 C32 121.7(5)
C31 C30 C29 119.0(5)
C31 C30 H61 120.5
C29 C30 H61 120.5
C30 C29 C28 120.9(5)
C30 C29 H60 119.5
C28 C29 H60 119.5
C39 C34 C35 118.4(4)
C39 C34 P2 120.0(4)
C35 C34 P2 121.3(4)
C34 C35 C36 120.5(5)
C34 C35 H65 119.7
C36 C35 H65 119.7
C37 C36 C35 118.2(5)
C37 C36 H66 120.9
C35 C36 H66 120.9
F67 C37 C38 120.6(6)
F67 C37 C36 116.4(6)
C38 C37 C36 123.0(5)
C37 C38 C39 118.5(5)
C37 C38 H68 120.8
C39 C38 H68 120.8
C38 C39 C34 121.3(5)
C38 C39 H69 119.3
C34 C39 H69 119.3
C27 C22 C23 118.6(5)
C27 C22 P2 122.9(4)
C23 C22 P2 118.4(4)
C22 C27 C26 120.0(6)
C22 C27 H59 120.0
C26 C27 H59 120.0
C25 C26 C27 118.2(6)
C25 C26 H58 120.9
C27 C26 H58 120.9
C26 C25 F57 118.6(6)
C26 C25 C24 123.4(6)
F57 C25 C24 118.0(6)
C25 C24 C23 118.2(6)
C25 C24 H56 120.9
C23 C24 H56 120.9
C22 C23 C24 121.5(5)
C22 C23 H55 119.2
C24 C23 H55 119.2
C6 Ir1 C5 37.16(19)
C6 Ir1 C9 62.93(19)
C5 Ir1 C9 37.58(17)
C6 Ir1 P2 112.92(14)
C5 Ir1 P2 97.61(12)
C9 Ir1 P2 115.77(13)
C6 Ir1 C7 38.06(19)
C5 Ir1 C7 61.72(18)
C9 Ir1 C7 61.46(17)
P2 Ir1 C7 150.64(14)
C6 Ir1 C8 62.25(18)
C5 Ir1 C8 61.66(16)
C9 Ir1 C8 36.98(17)
P2 Ir1 C8 152.67(13)
C7 Ir1 C8 35.87(18)
C6 Ir1 S3 95.86(15)
C5 Ir1 S3 131.31(13)
C9 Ir1 S3 150.64(12)
P2 Ir1 S3 90.50(4)
C7 Ir1 S3 89.26(13)
C8 Ir1 S3 116.40(13)
C6 Ir1 S4 156.51(14)
C5 Ir1 S4 135.72(13)
C9 Ir1 S4 100.76(13)
P2 Ir1 S4 89.01(4)
C7 Ir1 S4 120.34(14)
C8 Ir1 S4 94.43(12)
S3 Ir1 S4 92.10(4)
C34 P2 C28 106.4(2)
C34 P2 C22 98.7(2)
C28 P2 C22 101.8(2)
C34 P2 Ir1 115.80(16)
C28 P2 Ir1 110.49(16)
C22 P2 Ir1 121.75(16)
B10 S3 Ir1 103.60(18)
B11 S4 Ir1 103.75(16)

loop_
_geom_bond_atom_site_label_1
_geom_bond_atom_site_label_2
_geom_bond_distance
B19 C21 1.671(9)
B19 C20 1.698(8)
B19 B13 1.748(8)
B19 B16 1.753(10)
B19 B17 1.792(9)
B19 H52 1.1000
B17 C20 1.718(8)
B17 B13 1.764(9)
B17 B14 1.783(9)
B17 B10 1.795(8)
B17 H50 1.0817
B14 C20 1.704(8)
B14 B12 1.753(9)
B14 B18 1.778(10)
B14 B10 1.788(8)
B14 H47 1.1001
B18 C20 1.713(9)
B18 C21 1.727(9)
B18 B12 1.750(9)
B18 B15 1.788(10)
B18 H51 1.0997
B15 C21 1.698(9)
B15 B16 1.753(10)
B15 B12 1.774(8)
B15 B11 1.782(7)
B15 H48 1.0999
B12 B10 1.783(8)
B12 B11 1.796(7)
B12 H45 1.0999
B10 B11 1.769(7)
B10 B13 1.801(8)
B10 S3 1.843(6)
B13 B16 1.764(9)
B13 B11 1.820(8)
B13 H46 1.0999
B16 C21 1.659(8)
B16 B11 1.801(7)
B16 H49 1.0997
B11 S4 1.841(5)
C20 C21 1.618(8)
C20 H53 1.0998
C21 H54 1.0998
C5 C6 1.406(7)
C5 C9 1.432(7)
C5 C40 1.511(7)
C5 Ir1 2.213(4)
C6 C7 1.464(7)
C6 C41 1.497(8)
C6 Ir1 2.199(4)
C7 C8 1.410(7)
C7 C42 1.483(7)
C7 Ir1 2.283(4)
C8 C9 1.437(7)
C8 C43 1.500(7)
C8 Ir1 2.295(4)
C9 C44 1.489(8)
C9 Ir1 2.231(5)
C40 H70D 0.9600
C40 H71E 0.9600
C40 H72F 0.9600
C41 H74D 0.9600
C41 H73E 0.9600
C41 H75F 0.9600
C42 H78D 0.9600
C42 H76E 0.9600
C42 H77F 0.9600
C43 H80A 0.9600
C43 H81B 0.9600
C43 H79C 0.9600
C44 H83D 0.9600
C44 H84E 0.9600
C44 H82F 0.9600
C28 C33 1.385(7)
C28 C29 1.395(7)
C28 P2 1.834(5)
C33 C32 1.363(7)
C33 H64 0.9300
C32 C31 1.376(8)
C32 H63 0.9300
C31 F62 1.346(7)
C31 C30 1.372(8)
C30 C29 1.380(7)
C30 H61 0.9300
C29 H60 0.9300
C34 C39 1.389(7)
C34 C35 1.390(7)
C34 P2 1.833(5)
C35 C36 1.392(7)
C35 H65 0.9300
C36 C37 1.368(9)
C36 H66 0.9300
C37 F67 1.348(6)
C37 C38 1.357(8)
C38 C39 1.377(7)
C38 H68 0.9300
C39 H69 0.9300
C22 C27 1.345(7)
C22 C23 1.376(7)
C22 P2 1.844(5)
C27 C26 1.454(9)
C27 H59 0.9300
C26 C25 1.305(11)
C26 H58 0.9300
C25 F57 1.356(7)
C25 C24 1.359(9)
C24 C23 1.380(7)
C24 H56 0.9300
C23 H55 0.9300
Ir1 P2 2.2718(12)
Ir1 S3 2.3986(11)
Ir1 S4 2.4095(11)

loop_
_geom_torsion_atom_site_label_1
_geom_torsion_atom_site_label_2
_geom_torsion_atom_site_label_3
_geom_torsion_atom_site_label_4
_geom_torsion
C21 B19 B17 C20 -35.5(4)
B13 B19 B17 C20 -134.2(5)
B16 B19 B17 C20 -96.2(5)
C21 B19 B17 B13 98.6(5)
C20 B19 B17 B13 134.2(5)
B16 B19 B17 B13 38.0(4)
C21 B19 B17 B14 -2.7(5)
C20 B19 B17 B14 32.8(4)
B13 B19 B17 B14 -101.3(5)
B16 B19 B17 B14 -63.3(5)
C21 B19 B17 B10 60.3(5)
C20 B19 B17 B10 95.8(4)
B13 B19 B17 B10 -38.3(4)
B16 B19 B17 B10 -0.3(6)
B13 B17 B14 C20 -94.7(5)
B19 B17 B14 C20 -32.7(4)
B10 B17 B14 C20 -133.2(5)
C20 B17 B14 B12 95.6(5)
B13 B17 B14 B12 0.9(6)
B19 B17 B14 B12 63.0(5)
B10 B17 B14 B12 -37.6(4)
C20 B17 B14 B18 32.5(4)
B13 B17 B14 B18 -62.2(5)
B19 B17 B14 B18 -0.2(6)
B10 B17 B14 B18 -100.7(5)
C20 B17 B14 B10 133.2(5)
B13 B17 B14 B10 38.5(4)
B19 B17 B14 B10 100.5(4)
B12 B14 B18 C20 -133.6(4)
B17 B14 B18 C20 -32.5(4)
B10 B14 B18 C20 -96.6(5)
C20 B14 B18 C21 35.4(4)
B12 B14 B18 C21 -98.2(5)
B17 B14 B18 C21 2.9(6)
B10 B14 B18 C21 -61.1(5)
C20 B14 B18 B12 133.6(4)
B17 B14 B18 B12 101.1(4)
B10 B14 B18 B12 37.0(4)
C20 B14 B18 B15 95.3(5)
B12 B14 B18 B15 -38.3(4)
B17 B14 B18 B15 62.8(6)
B10 B14 B18 B15 -1.3(6)
C20 B18 B15 C21 -34.2(4)
B12 B18 B15 C21 -132.8(5)
B14 B18 B15 C21 -94.8(5)
C20 B18 B15 B16 -2.5(5)
C21 B18 B15 B16 31.7(4)
B12 B18 B15 B16 -101.1(5)
B14 B18 B15 B16 -63.1(5)
C20 B18 B15 B12 98.6(5)
C21 B18 B15 B12 132.8(5)
B14 B18 B15 B12 38.0(4)
C20 B18 B15 B11 62.5(5)
C21 B18 B15 B11 96.7(5)
B12 B18 B15 B11 -36.2(4)
B14 B18 B15 B11 1.8(6)
C20 B18 B12 B14 39.5(4)
C21 B18 B12 B14 97.4(5)
B15 B18 B12 B14 137.0(5)
C20 B18 B12 B15 -97.5(5)
C21 B18 B12 B15 -39.6(4)
B14 B18 B12 B15 -137.0(5)
C20 B18 B12 B10 2.0(6)
C21 B18 B12 B10 59.9(6)
B14 B18 B12 B10 -37.5(4)
B15 B18 B12 B10 99.5(5)
C20 B18 B12 B11 -61.4(6)
C21 B18 B12 B11 -3.5(6)
B14 B18 B12 B11 -100.9(4)
B15 B18 B12 B11 36.1(4)
C20 B14 B12 B18 -39.8(4)
B17 B14 B12 B18 -101.4(5)
B10 B14 B12 B18 -138.9(4)
C20 B14 B12 B15 -0.7(5)
B18 B14 B12 B15 39.1(4)
B17 B14 B12 B15 -62.3(5)
B10 B14 B12 B15 -99.9(4)
C20 B14 B12 B10 99.1(4)
B18 B14 B12 B10 138.9(4)
B17 B14 B12 B10 37.5(4)
C20 B14 B12 B11 62.9(5)
B18 B14 B12 B11 102.7(4)
B17 B14 B12 B11 1.3(6)
B10 B14 B12 B11 -36.2(4)
C21 B15 B12 B18 40.5(4)
B16 B15 B12 B18 100.3(5)
B11 B15 B12 B18 140.1(5)
C21 B15 B12 B14 1.4(5)
B16 B15 B12 B14 61.2(5)
B11 B15 B12 B14 101.0(4)
B18 B15 B12 B14 -39.1(4)
C21 B15 B12 B10 -62.9(5)
B16 B15 B12 B10 -3.1(5)
B11 B15 B12 B10 36.7(4)
B18 B15 B12 B10 -103.4(5)
C21 B15 B12 B11 -99.6(4)
B16 B15 B12 B11 -39.8(4)
B18 B15 B12 B11 -140.1(5)
B18 B12 B10 B11 -101.7(5)
B14 B12 B10 B11 -139.3(4)
B15 B12 B10 B11 -37.0(4)
B18 B12 B10 B14 37.6(4)
B15 B12 B10 B14 102.3(5)
B11 B12 B10 B14 139.3(4)
B18 B12 B10 B17 0.8(6)
B14 B12 B10 B17 -36.8(4)
B15 B12 B10 B17 65.5(5)
B11 B12 B10 B17 102.5(4)
B18 B12 B10 B13 -61.0(5)
B14 B12 B10 B13 -98.7(4)
B15 B12 B10 B13 3.7(5)
B11 B12 B10 B13 40.7(3)
B18 B12 B10 S3 153.0(4)
B14 B12 B10 S3 115.4(5)
B15 B12 B10 S3 -142.3(4)
B11 B12 B10 S3 -105.3(4)
C20 B14 B10 B11 -61.4(5)
B12 B14 B10 B11 36.8(4)
B18 B14 B10 B11 0.2(6)
B17 B14 B10 B11 -101.6(5)
C20 B14 B10 B12 -98.2(5)
B18 B14 B10 B12 -36.6(4)
B17 B14 B10 B12 -138.4(5)
C20 B14 B10 B17 40.2(4)
B12 B14 B10 B17 138.4(5)
B18 B14 B10 B17 101.9(5)
C20 B14 B10 B13 3.1(6)
B12 B14 B10 B13 101.3(4)
B18 B14 B10 B13 64.7(5)
B17 B14 B10 B13 -37.2(4)
C20 B14 B10 S3 151.7(4)
B12 B14 B10 S3 -110.1(5)
B18 B14 B10 S3 -146.6(4)
B17 B14 B10 S3 111.5(5)
C20 B17 B10 B11 60.9(5)
B13 B17 B10 B11 -36.8(4)
B14 B17 B10 B11 100.5(5)
B19 B17 B10 B11 0.7(5)
C20 B17 B10 B12 -3.2(5)
B13 B17 B10 B12 -100.9(4)
B14 B17 B10 B12 36.4(4)
B19 B17 B10 B12 -63.4(5)
C20 B17 B10 B14 -39.6(4)
B13 B17 B10 B14 -137.3(5)
B19 B17 B10 B14 -99.8(5)
C20 B17 B10 B13 97.7(5)
B14 B17 B10 B13 137.3(5)
B19 B17 B10 B13 37.5(4)
C20 B17 B10 S3 -155.2(4)
B13 B17 B10 S3 107.2(5)
B14 B17 B10 S3 -115.5(5)
B19 B17 B10 S3 144.7(4)
C21 B19 B13 B16 38.7(4)
C20 B19 B13 B16 98.2(5)
B17 B19 B13 B16 137.7(5)
C21 B19 B13 B17 -99.0(5)
C20 B19 B13 B17 -39.4(4)
B16 B19 B13 B17 -137.7(5)
C21 B19 B13 B10 -60.4(6)
C20 B19 B13 B10 -0.8(6)
B16 B19 B13 B10 -99.1(5)
B17 B19 B13 B10 38.6(4)
C21 B19 B13 B11 1.8(6)
C20 B19 B13 B11 61.3(6)
B16 B19 B13 B11 -36.9(4)
B17 B19 B13 B11 100.8(5)
C20 B17 B13 B19 38.6(4)
B14 B17 B13 B19 99.1(5)
B10 B17 B13 B19 137.2(5)
C20 B17 B13 B16 0.7(5)
B14 B17 B13 B16 61.2(5)
B19 B17 B13 B16 -37.9(4)
B10 B17 B13 B16 99.3(4)
C20 B17 B13 B10 -98.6(4)
B14 B17 B13 B10 -38.1(4)
B19 B17 B13 B10 -137.2(5)
C20 B17 B13 B11 -63.2(5)
B14 B17 B13 B11 -2.7(5)
B19 B17 B13 B11 -101.8(5)
B10 B17 B13 B11 35.4(4)
B11 B10 B13 B19 100.7(5)
B12 B10 B13 B19 60.3(5)
B14 B10 B13 B19 -1.4(6)
B17 B10 B13 B19 -39.0(4)
S3 B10 B13 B19 -152.5(4)
B11 B10 B13 B16 37.5(4)
B12 B10 B13 B16 -2.9(5)
B14 B10 B13 B16 -64.7(5)
B17 B10 B13 B16 -102.3(4)
S3 B10 B13 B16 144.3(4)
B11 B10 B13 B17 139.8(4)
B12 B10 B13 B17 99.4(4)
B14 B10 B13 B17 37.6(4)
S3 B10 B13 B17 -113.4(4)
B12 B10 B13 B11 -40.4(4)
B14 B10 B13 B11 -102.2(4)
B17 B10 B13 B11 -139.8(4)
S3 B10 B13 B11 106.8(4)
C20 B19 B16 C21 35.3(4)
B13 B19 B16 C21 134.5(4)
B17 B19 B16 C21 96.8(5)
C21 B19 B16 B15 -32.9(4)
C20 B19 B16 B15 2.5(6)
B13 B19 B16 B15 101.6(4)
B17 B19 B16 B15 63.9(5)
C21 B19 B16 B13 -134.5(4)
C20 B19 B16 B13 -99.1(5)
B17 B19 B16 B13 -37.7(4)
C21 B19 B16 B11 -97.0(5)
C20 B19 B16 B11 -61.6(5)
B13 B19 B16 B11 37.5(4)
B17 B19 B16 B11 -0.2(6)
B12 B15 B16 C21 -94.8(5)
B11 B15 B16 C21 -134.2(4)
B18 B15 B16 C21 -32.5(4)
C21 B15 B16 B19 32.5(4)
B12 B15 B16 B19 -62.3(5)
B11 B15 B16 B19 -101.8(5)
B18 B15 B16 B19 0.0(6)
C21 B15 B16 B13 96.0(5)
B12 B15 B16 B13 1.3(6)
B11 B15 B16 B13 -38.2(4)
B18 B15 B16 B13 63.5(5)
C21 B15 B16 B11 134.2(4)
B12 B15 B16 B11 39.5(4)
B18 B15 B16 B11 101.8(4)
B19 B13 B16 C21 -39.0(4)
B17 B13 B16 C21 -0.4(5)
B10 B13 B16 C21 63.4(5)
B11 B13 B16 C21 100.1(4)
B17 B13 B16 B19 38.6(4)
B10 B13 B16 B19 102.4(4)
B11 B13 B16 B19 139.1(4)
B19 B13 B16 B15 -101.4(5)
B17 B13 B16 B15 -62.8(5)
B10 B13 B16 B15 1.0(5)
B11 B13 B16 B15 37.7(4)
B19 B13 B16 B11 -139.1(4)
B17 B13 B16 B11 -100.5(4)
B10 B13 B16 B11 -36.7(3)
B12 B10 B11 B15 36.9(4)
B14 B10 B11 B15 0.9(5)
B17 B10 B11 B15 -62.4(5)
B13 B10 B11 B15 -98.1(4)
S3 B10 B11 B15 151.1(4)
B14 B10 B11 B12 -35.9(4)
B17 B10 B11 B12 -99.3(4)
B13 B10 B11 B12 -135.0(4)
S3 B10 B11 B12 114.2(4)
B12 B10 B11 B16 98.5(4)
B14 B10 B11 B16 62.5(5)
B17 B10 B11 B16 -0.8(5)
B13 B10 B11 B16 -36.5(4)
S3 B10 B11 B16 -147.3(4)
B12 B10 B11 B13 135.0(4)
B14 B10 B11 B13 99.0(4)
B17 B10 B11 B13 35.7(4)
S3 B10 B11 B13 -110.8(4)
B12 B10 B11 S4 -111.6(4)
B14 B10 B11 S4 -147.5(4)
B17 B10 B11 S4 149.2(4)
B13 B10 B11 S4 113.5(4)
S3 B10 B11 S4 2.7(5)
C21 B15 B11 B10 60.4(5)
B16 B15 B11 B10 99.1(4)
B12 B15 B11 B10 -37.1(4)
B18 B15 B11 B10 -1.7(6)
C21 B15 B11 B12 97.5(5)
B16 B15 B11 B12 136.2(4)
B18 B15 B11 B12 35.4(4)
C21 B15 B11 B16 -38.7(4)
B12 B15 B11 B16 -136.2(4)
B18 B15 B11 B16 -100.8(5)
C21 B15 B11 B13 -2.7(5)
B16 B15 B11 B13 36.0(4)
B12 B15 B11 B13 -100.2(4)
B18 B15 B11 B13 -64.8(5)
C21 B15 B11 S4 -154.5(4)
B16 B15 B11 S4 -115.8(5)
B12 B15 B11 S4 108.0(4)
B18 B15 B11 S4 143.4(4)
B18 B12 B11 B10 101.8(5)
B14 B12 B11 B10 36.9(4)
B15 B12 B11 B10 138.4(4)
B18 B12 B11 B15 -36.6(5)
B14 B12 B11 B15 -101.5(5)
B10 B12 B11 B15 -138.4(4)
B18 B12 B11 B16 1.2(6)
B14 B12 B11 B16 -63.8(5)
B15 B12 B11 B16 37.8(4)
B10 B12 B11 B16 -100.6(4)
B18 B12 B11 B13 62.1(5)
B14 B12 B11 B13 -2.9(5)
B15 B12 B11 B13 98.6(4)
B10 B12 B11 B13 -39.8(4)
B18 B12 B11 S4 -152.3(4)
B14 B12 B11 S4 142.7(4)
B15 B12 B11 S4 -115.7(4)
B10 B12 B11 S4 105.9(4)
C21 B16 B11 B10 -61.0(5)
B19 B16 B11 B10 0.6(6)
B15 B16 B11 B10 -100.9(4)
B13 B16 B11 B10 37.4(4)
C21 B16 B11 B15 39.9(4)
B19 B16 B11 B15 101.5(5)
B13 B16 B11 B15 138.3(4)
C21 B16 B11 B12 1.7(6)
B19 B16 B11 B12 63.3(5)
B15 B16 B11 B12 -38.2(4)
B13 B16 B11 B12 100.1(4)
C21 B16 B11 B13 -98.3(5)
B19 B16 B11 B13 -36.8(4)
B15 B16 B11 B13 -138.3(4)
C21 B16 B11 S4 153.0(4)
B19 B16 B11 S4 -145.5(4)
B15 B16 B11 S4 113.0(5)
B13 B16 B11 S4 -108.7(5)
B19 B13 B11 B10 -101.2(5)
B16 B13 B11 B10 -137.9(4)
B17 B13 B11 B10 -36.2(4)
B19 B13 B11 B15 0.6(5)
B16 B13 B11 B15 -36.1(4)
B17 B13 B11 B15 65.6(5)
B10 B13 B11 B15 101.8(4)
B19 B13 B11 B12 -61.5(5)
B16 B13 B11 B12 -98.2(4)
B17 B13 B11 B12 3.5(5)
B10 B13 B11 B12 39.7(4)
B19 B13 B11 B16 36.7(4)
B17 B13 B11 B16 101.7(4)
B10 B13 B11 B16 137.9(4)
B19 B13 B11 S4 153.5(4)
B16 B13 B11 S4 116.8(4)
B17 B13 B11 S4 -141.5(4)
B10 B13 B11 S4 -105.3(4)
B13 B19 C20 C21 -98.3(5)
B16 B19 C20 C21 -35.6(4)
B17 B19 C20 C21 -138.2(4)
C21 B19 C20 B14 101.4(5)
B13 B19 C20 B14 3.0(7)
B16 B19 C20 B14 65.8(6)
B17 B19 C20 B14 -36.8(5)
C21 B19 C20 B18 31.2(4)
B13 B19 C20 B18 -67.1(6)
B16 B19 C20 B18 -4.4(6)
B17 B19 C20 B18 -106.9(5)
C21 B19 C20 B17 138.2(4)
B13 B19 C20 B17 39.9(4)
B16 B19 C20 B17 102.6(4)
B12 B14 C20 C21 -0.3(6)
B18 B14 C20 C21 -40.3(4)
B17 B14 C20 C21 103.3(5)
B10 B14 C20 C21 62.4(6)
B12 B14 C20 B19 -66.6(6)
B18 B14 C20 B19 -106.6(6)
B17 B14 C20 B19 37.0(5)
B10 B14 C20 B19 -3.9(7)
B12 B14 C20 B18 40.0(4)
B17 B14 C20 B18 143.6(5)
B10 B14 C20 B18 102.7(5)
B12 B14 C20 B17 -103.6(4)
B18 B14 C20 B17 -143.6(5)
B10 B14 C20 B17 -40.9(4)
B12 B18 C20 C21 97.1(5)
B14 B18 C20 C21 137.1(4)
B15 B18 C20 C21 34.9(4)
C21 B18 C20 B19 -30.6(4)
B12 B18 C20 B19 66.4(6)
B14 B18 C20 B19 106.5(5)
B15 B18 C20 B19 4.3(6)
C21 B18 C20 B14 -137.1(4)
B12 B18 C20 B14 -40.1(4)
B15 B18 C20 B14 -102.2(4)
C21 B18 C20 B17 -101.4(5)
B12 B18 C20 B17 -4.4(6)
B14 B18 C20 B17 35.7(5)
B15 B18 C20 B17 -66.5(6)
B13 B17 C20 C21 -0.8(5)
B14 B17 C20 C21 -104.0(5)
B19 B17 C20 C21 38.4(4)
B10 B17 C20 C21 -63.5(5)
B13 B17 C20 B19 -39.1(4)
B14 B17 C20 B19 -142.4(5)
B10 B17 C20 B19 -101.9(5)
B13 B17 C20 B14 103.2(4)
B19 B17 C20 B14 142.4(5)
B10 B17 C20 B14 40.5(4)
B13 B17 C20 B18 67.6(6)
B14 B17 C20 B18 -35.6(5)
B19 B17 C20 B18 106.7(5)
B10 B17 C20 B18 4.9(6)
B19 C20 C21 B16 40.1(4)
B14 C20 C21 B16 -67.4(6)
B18 C20 C21 B16 -107.8(5)
B17 C20 C21 B16 0.6(6)
B14 C20 C21 B19 -107.5(5)
B18 C20 C21 B19 -148.0(4)
B17 C20 C21 B19 -39.6(4)
B19 C20 C21 B15 108.8(5)
B14 C20 C21 B15 1.2(6)
B18 C20 C21 B15 -39.2(4)
B17 C20 C21 B15 69.2(5)
B19 C20 C21 B18 148.0(4)
B14 C20 C21 B18 40.5(4)
B17 C20 C21 B18 108.4(5)
B19 B16 C21 C20 -39.6(4)
B15 B16 C21 C20 103.9(5)
B13 B16 C21 C20 -0.1(6)
B11 B16 C21 C20 63.7(6)
B15 B16 C21 B19 143.5(4)
B13 B16 C21 B19 39.5(4)
B11 B16 C21 B19 103.3(5)
B19 B16 C21 B15 -143.5(4)
B13 B16 C21 B15 -104.0(4)
B11 B16 C21 B15 -40.2(4)
B19 B16 C21 B18 -107.6(6)
B15 B16 C21 B18 35.9(5)
B13 B16 C21 B18 -68.1(6)
B11 B16 C21 B18 -4.3(7)
B13 B19 C21 C20 98.3(5)
B16 B19 C21 C20 138.3(4)
B17 B19 C21 C20 36.2(4)
C20 B19 C21 B16 -138.3(4)
B13 B19 C21 B16 -40.0(4)
B17 B19 C21 B16 -102.0(4)
C20 B19 C21 B15 -102.2(5)
B13 B19 C21 B15 -3.9(6)
B16 B19 C21 B15 36.1(5)
B17 B19 C21 B15 -65.9(6)
C20 B19 C21 B18 -31.2(4)
B13 B19 C21 B18 67.1(6)
B16 B19 C21 B18 107.1(5)
B17 B19 C21 B18 5.0(6)
B16 B15 C21 C20 -105.0(5)
B12 B15 C21 C20 -1.6(5)
B11 B15 C21 C20 -64.4(5)
B18 B15 C21 C20 38.6(4)
B12 B15 C21 B16 103.4(5)
B11 B15 C21 B16 40.5(4)
B18 B15 C21 B16 143.6(5)
B16 B15 C21 B19 -36.3(5)
B12 B15 C21 B19 67.0(6)
B11 B15 C21 B19 4.2(6)
B18 B15 C21 B19 107.3(5)
B16 B15 C21 B18 -143.6(5)
B12 B15 C21 B18 -40.2(4)
B11 B15 C21 B18 -103.0(5)
B12 B18 C21 C20 -97.9(5)
B14 B18 C21 C20 -36.5(4)
B15 B18 C21 C20 -138.8(4)
C20 B18 C21 B16 102.9(6)
B12 B18 C21 B16 5.0(7)
B14 B18 C21 B16 66.4(6)
B15 B18 C21 B16 -35.9(5)
C20 B18 C21 B19 31.4(4)
B12 B18 C21 B19 -66.5(6)
B14 B18 C21 B19 -5.1(6)
B15 B18 C21 B19 -107.4(5)
C20 B18 C21 B15 138.8(4)
B12 B18 C21 B15 40.9(4)
B14 B18 C21 B15 102.3(4)
C9 C5 C6 C7 4.3(5)
C40 C5 C6 C7 -170.0(5)
Ir1 C5 C6 C7 66.4(3)
C9 C5 C6 C41 172.4(5)
C40 C5 C6 C41 -1.9(8)
Ir1 C5 C6 C41 -125.6(6)
C9 C5 C6 Ir1 -62.0(3)
C40 C5 C6 Ir1 123.7(5)
C5 C6 C7 C8 -3.2(5)
C41 C6 C7 C8 -171.8(5)
Ir1 C6 C7 C8 61.8(3)
C5 C6 C7 C42 172.0(5)
C41 C6 C7 C42 3.4(8)
Ir1 C6 C7 C42 -123.1(5)
C5 C6 C7 Ir1 -64.9(3)
C41 C6 C7 Ir1 126.5(5)
C6 C7 C8 C9 0.8(5)
C42 C7 C8 C9 -174.1(5)
Ir1 C7 C8 C9 59.6(3)
C6 C7 C8 C43 175.5(5)
C42 C7 C8 C43 0.6(8)
Ir1 C7 C8 C43 -125.7(5)
C6 C7 C8 Ir1 -58.8(3)
C42 C7 C8 Ir1 126.3(5)
C6 C5 C9 C8 -3.9(5)
C40 C5 C9 C8 170.5(5)
Ir1 C5 C9 C8 -65.3(3)
C6 C5 C9 C44 -168.3(5)
C40 C5 C9 C44 6.0(8)
Ir1 C5 C9 C44 130.3(5)
C6 C5 C9 Ir1 61.4(3)
C40 C5 C9 Ir1 -124.3(5)
C7 C8 C9 C5 1.8(5)
C43 C8 C9 C5 -173.2(4)
Ir1 C8 C9 C5 63.0(3)
C7 C8 C9 C44 166.7(5)
C43 C8 C9 C44 -8.4(7)
Ir1 C8 C9 C44 -132.1(5)
C7 C8 C9 Ir1 -61.2(3)
C43 C8 C9 Ir1 123.7(4)
C29 C28 C33 C32 -0.7(8)
P2 C28 C33 C32 179.3(4)
C28 C33 C32 C31 -0.6(9)
C33 C32 C31 F62 -177.6(6)
C33 C32 C31 C30 0.8(10)
F62 C31 C30 C29 178.8(6)
C32 C31 C30 C29 0.4(10)
C31 C30 C29 C28 -1.8(9)
C33 C28 C29 C30 1.9(8)
P2 C28 C29 C30 -178.0(4)
C39 C34 C35 C36 -2.4(8)
P2 C34 C35 C36 -176.7(4)
C34 C35 C36 C37 1.8(8)
C35 C36 C37 F67 179.6(5)
C35 C36 C37 C38 0.3(9)
F67 C37 C38 C39 179.0(5)
C36 C37 C38 C39 -1.7(9)
C37 C38 C39 C34 1.0(8)
C35 C34 C39 C38 1.0(8)
P2 C34 C39 C38 175.3(4)
C23 C22 C27 C26 0.5(10)
P2 C22 C27 C26 178.7(6)
C22 C27 C26 C25 -1.9(13)
C27 C26 C25 F57 -177.8(7)
C27 C26 C25 C24 1.6(14)
C26 C25 C24 C23 0.0(12)
F57 C25 C24 C23 179.5(6)
C27 C22 C23 C24 1.1(9)
P2 C22 C23 C24 -177.1(4)
C25 C24 C23 C22 -1.5(9)
C7 C6 Ir1 C5 -114.4(4)
C41 C6 Ir1 C5 124.5(7)
C5 C6 Ir1 C9 37.0(3)
C7 C6 Ir1 C9 -77.4(3)
C41 C6 Ir1 C9 161.4(7)
C5 C6 Ir1 P2 -71.3(3)
C7 C6 Ir1 P2 174.3(2)
C41 C6 Ir1 P2 53.1(6)
C5 C6 Ir1 C7 114.4(4)
C41 C6 Ir1 C7 -121.1(7)
C5 C6 Ir1 C8 78.8(3)
C7 C6 Ir1 C8 -35.6(3)
C41 C6 Ir1 C8 -156.7(7)
C5 C6 Ir1 S3 -164.4(3)
C7 C6 Ir1 S3 81.2(3)
C41 C6 Ir1 S3 -39.9(6)
C5 C6 Ir1 S4 86.4(5)
C7 C6 Ir1 S4 -27.9(6)
C41 C6 Ir1 S4 -149.1(5)
C9 C5 Ir1 C6 118.6(4)
C40 C5 Ir1 C6 -120.8(6)
C6 C5 Ir1 C9 -118.6(4)
C40 C5 Ir1 C9 120.6(6)
C6 C5 Ir1 P2 118.3(3)
C9 C5 Ir1 P2 -123.1(2)
C40 C5 Ir1 P2 -2.4(5)
C6 C5 Ir1 C7 -39.6(3)
C9 C5 Ir1 C7 79.0(3)
C40 C5 Ir1 C7 -160.4(6)
C6 C5 Ir1 C8 -80.6(3)
C9 C5 Ir1 C8 38.1(3)
C40 C5 Ir1 C8 158.7(6)
C6 C5 Ir1 S3 20.9(3)
C9 C5 Ir1 S3 139.5(2)
C40 C5 Ir1 S3 -99.9(5)
C6 C5 Ir1 S4 -145.3(3)
C9 C5 Ir1 S4 -26.6(3)
C40 C5 Ir1 S4 94.0(5)
C5 C9 Ir1 C6 -36.5(3)
C8 C9 Ir1 C6 79.0(3)
C44 C9 Ir1 C6 -158.6(6)
C8 C9 Ir1 C5 115.6(4)
C44 C9 Ir1 C5 -122.0(7)
C5 C9 Ir1 P2 67.3(3)
C8 C9 Ir1 P2 -177.2(2)
C44 C9 Ir1 P2 -54.7(6)
C5 C9 Ir1 C7 -79.8(3)
C8 C9 Ir1 C7 35.8(3)
C44 C9 Ir1 C7 158.2(6)
C5 C9 Ir1 C8 -115.6(4)
C44 C9 Ir1 C8 122.4(7)
C5 C9 Ir1 S3 -84.1(4)
C8 C9 Ir1 S3 31.4(4)
C44 C9 Ir1 S3 153.9(5)
C5 C9 Ir1 S4 161.4(2)
C8 C9 Ir1 S4 -83.0(3)
C44 C9 Ir1 S4 39.4(6)
C8 C7 Ir1 C6 -118.5(4)
C42 C7 Ir1 C6 116.6(7)
C8 C7 Ir1 C5 -79.9(3)
C6 C7 Ir1 C5 38.7(3)
C42 C7 Ir1 C5 155.2(6)
C8 C7 Ir1 C9 -36.9(3)
C6 C7 Ir1 C9 81.6(3)
C42 C7 Ir1 C9 -161.8(6)
C8 C7 Ir1 P2 -129.3(3)
C6 C7 Ir1 P2 -10.8(5)
C42 C7 Ir1 P2 105.8(5)
C6 C7 Ir1 C8 118.5(4)
C42 C7 Ir1 C8 -124.9(7)
C8 C7 Ir1 S3 141.0(3)
C6 C7 Ir1 S3 -100.5(3)
C42 C7 Ir1 S3 16.1(5)
C8 C7 Ir1 S4 49.0(3)
C6 C7 Ir1 S4 167.5(3)
C42 C7 Ir1 S4 -75.9(6)
C7 C8 Ir1 C6 37.7(3)
C9 C8 Ir1 C6 -81.0(3)
C43 C8 Ir1 C6 163.0(6)
C7 C8 Ir1 C5 80.1(3)
C9 C8 Ir1 C5 -38.7(3)
C43 C8 Ir1 C5 -154.6(6)
C7 C8 Ir1 C9 118.7(4)
C43 C8 Ir1 C9 -116.0(6)
C7 C8 Ir1 P2 124.3(3)
C9 C8 Ir1 P2 5.6(4)
C43 C8 Ir1 P2 -110.4(5)
C9 C8 Ir1 C7 -118.7(4)
C43 C8 Ir1 C7 125.3(6)
C7 C8 Ir1 S3 -44.7(3)
C9 C8 Ir1 S3 -163.4(2)
C43 C8 Ir1 S3 80.6(5)
C7 C8 Ir1 S4 -139.2(3)
C9 C8 Ir1 S4 102.0(3)
C43 C8 Ir1 S4 -13.9(5)
C39 C34 P2 C28 133.2(4)
C35 C34 P2 C28 -52.6(4)
C39 C34 P2 C22 -121.7(4)
C35 C34 P2 C22 52.5(5)
C39 C34 P2 Ir1 10.0(4)
C35 C34 P2 Ir1 -175.8(3)
C33 C28 P2 C34 178.7(4)
C29 C28 P2 C34 -1.3(5)
C33 C28 P2 C22 75.8(4)
C29 C28 P2 C22 -104.2(5)
C33 C28 P2 Ir1 -54.9(4)
C29 C28 P2 Ir1 125.1(4)
C27 C22 P2 C34 -137.5(5)
C23 C22 P2 C34 40.7(5)
C27 C22 P2 C28 -28.6(6)
C23 C22 P2 C28 149.5(4)
C27 C22 P2 Ir1 94.7(5)
C23 C22 P2 Ir1 -87.1(4)
C6 Ir1 P2 C34 103.2(2)
C5 Ir1 P2 C34 67.9(2)
C9 Ir1 P2 C34 33.3(2)
C7 Ir1 P2 C34 110.4(3)
C8 Ir1 P2 C34 29.6(3)
S3 Ir1 P2 C34 -160.25(17)
S4 Ir1 P2 C34 -68.16(17)
C6 Ir1 P2 C28 -17.8(2)
C5 Ir1 P2 C28 -53.1(2)
C9 Ir1 P2 C28 -87.6(2)
C7 Ir1 P2 C28 -10.6(3)
C8 Ir1 P2 C28 -91.4(3)
S3 Ir1 P2 C28 78.78(15)
S4 Ir1 P2 C28 170.87(15)
C6 Ir1 P2 C22 -137.1(2)
C5 Ir1 P2 C22 -172.3(2)
C9 Ir1 P2 C22 153.1(2)
C7 Ir1 P2 C22 -129.8(3)
C8 Ir1 P2 C22 149.4(3)
S3 Ir1 P2 C22 -40.48(19)
S4 Ir1 P2 C22 51.62(19)
B11 B10 S3 Ir1 -18.1(4)
B12 B10 S3 Ir1 53.1(4)
B14 B10 S3 Ir1 126.1(4)
B17 B10 S3 Ir1 -159.3(4)
B13 B10 S3 Ir1 -89.0(4)
C6 Ir1 S3 B10 -136.3(2)
C5 Ir1 S3 B10 -148.8(2)
C9 Ir1 S3 B10 -95.0(3)
P2 Ir1 S3 B10 110.58(19)
C7 Ir1 S3 B10 -98.8(2)
C8 Ir1 S3 B10 -74.5(2)
S4 Ir1 S3 B10 21.55(19)
B10 B11 S4 Ir1 14.3(4)
B15 B11 S4 Ir1 -127.9(4)
B12 B11 S4 Ir1 -55.4(4)
B16 B11 S4 Ir1 157.3(4)
B13 B11 S4 Ir1 84.8(4)
C6 Ir1 S4 B11 89.6(4)
C5 Ir1 S4 B11 149.3(2)
C9 Ir1 S4 B11 133.1(2)
P2 Ir1 S4 B11 -110.81(18)
C7 Ir1 S4 B11 70.0(2)
C8 Ir1 S4 B11 96.3(2)
S3 Ir1 S4 B11 -20.35(18)

loop_
_platon_squeeze_void_nr
_platon_squeeze_void_average_x
_platon_squeeze_void_average_y
_platon_squeeze_void_average_z
_platon_squeeze_void_volume
_platon_squeeze_void_count_electrons
_platon_squeeze_void_content
1 0.000 0.000 0.000 503 238 ' '
2 0.000 0.500 0.500 503 239 ' '
